data_9012400
loop_
_publ_author_name
'Kolitsch, U.'
'Pring, A.'
'Tiekink, E. R. T.'

_publ_section_title
;Johntomaite, a new member of the bjarebyite group of barium phosphates:
 description and structure refinement Locality: Spring Creek copper mine,
 southern Flinders Ranges, South Australia
;
_journal_name_full 'Mineralogy and Petrology'
_journal_page_first 1
_journal_page_last 14
_journal_paper_doi 10.1007/s007100070009
_journal_volume 70
_journal_year 2000
_chemical_compound_source 'Spring Creek copper mine, southern Flinders Ranges, South Australia'
_chemical_formula_sum 'Ba Ca0.3 Fe3.7 H3 O15 P3'
_chemical_name_mineral Johntomaite
_space_group_IT_number 11
_symmetry_space_group_name_Hall '-P 2yb'
_symmetry_space_group_name_H-M 'P 1 21/m 1'
_cell_angle_alpha 90
_cell_angle_beta 100.21
_cell_angle_gamma 90
_cell_formula_units_Z 2
_cell_length_a 9.200
_cell_length_b 12.369
_cell_length_c 5.003
_cell_volume 560.300
_database_code_amcsd 0014643
_exptl_crystal_density_diffrn 4.101
_cod_original_formula_sum 'Ba Fe3.7 Ca.3 P3 O15 H3'
_cod_database_code 9012400

loop_
_space_group_symop_operation_xyz
x,y,z
x,1/2-y,z
-x,1/2+y,-z
-x,-y,-z

loop_
_atom_site_aniso_label
_atom_site_aniso_U_11
_atom_site_aniso_U_22
_atom_site_aniso_U_33
_atom_site_aniso_U_12
_atom_site_aniso_U_13
_atom_site_aniso_U_23
Ba 0.00960 0.01630 0.00930 0.00000 0.00210 0.00000
Fe1 0.00900 0.01230 0.01280 0.00080 0.00220 0.00013
Ca 0.00900 0.01230 0.01280 0.00080 0.00220 0.00013
Fe2 0.00810 0.01060 0.00740 0.00000 0.00260 -0.00010
P1 0.00640 0.01220 0.00460 0.00000 0.00200 0.00000
P2 0.00730 0.01210 0.00480 0.00040 0.00120 0.00040

loop_
_atom_site_label
_atom_site_fract_x
_atom_site_fract_y
_atom_site_fract_z
_atom_site_occupancy
_atom_site_U_iso_or_equiv
_atom_site_type_symbol
_atom_site_attached_hydrogens
Ba 0.54487 0.75000 0.73958 1.00000 0.01170 Ba 0
Fe1 0.29720 -0.10945 0.20860 0.85000 0.01140 Fe 0
Ca 0.29720 -0.10945 0.20860 0.15000 0.01140 Ca 0
Fe2 0.09465 0.39959 0.13620 1.00000 0.00850 Fe 0
P1 0.16020 0.75000 0.68090 1.00000 0.00760 P 0
P2 0.33800 0.44172 0.71170 1.00000 0.00800 P 0
O1 0.27550 0.75000 0.94100 1.00000 0.02200 O 0
O2 0.24000 0.75000 0.43800 1.00000 0.00950 O 0
O3 0.06260 0.64900 0.67420 1.00000 0.01310 O 0
O4 0.37150 0.55290 0.61100 1.00000 0.01480 O 0
O5 0.26790 0.45510 0.97450 1.00000 0.01370 O 0
O6 0.23060 0.38160 0.49130 1.00000 0.01480 O 0
O7 0.47440 0.37020 0.79000 1.00000 0.01190 O 0
O-H8 0.13340 0.25000 0.00100 1.00000 0.01300 O 1
O-H9 0.06220 0.56030 0.19300 1.00000 0.00970 O 1

loop_
_cod_changelog_entry_id
_cod_changelog_entry_author
_cod_changelog_entry_date
_cod_changelog_entry_text
1
;cod-tools version 3.8.0
Id: cif_guess_AMCSD_atom_types 9574 2023-05-10 09:00:05Z saulius
;
2023-05-10T18:54:01+03:00
;Derived atom types and hydrogen counts
from atom names that follow the AMCSD naming convention
(Wat == water, O-H == hydroxyl).
;

loop_
_cod_related_entry_id
_cod_related_entry_database
_cod_related_entry_code
1 AMCSD 0014643
